data_4503583
loop_
_publ_author_name
'Qi, Yan'
'Che, Yun-Xia'
'Zheng, Ji-Min'

_publ_section_title
;
 Self-Penetrating and Interpenetrating 3D Metal&#x2212;Organic Frameworks
 Constructed from the Rigid 1,4-Bis(1-imidazolyl)-benzene Ligand and
 Aromatic Carboxylate
;
_journal_issue 10
_journal_name_full 'Crystal Growth &amp; Design'
_journal_page_first 3602
_journal_paper_doi 10.1021/cg800087q
_journal_volume 8
_journal_year 2008
_chemical_formula_sum 'C80 H58 Mn4 N16 O17'
_chemical_formula_weight 1735.17
_chemical_name_systematic
; 
 ? 
;
_space_group_IT_number 2
_symmetry_cell_setting triclinic
_symmetry_space_group_name_Hall '-P 1'
_symmetry_space_group_name_H-M 'P -1'
_atom_sites_solution_hydrogens geom
_atom_sites_solution_primary direct
_atom_sites_solution_secondary difmap
_audit_creation_method SHELXL-97
_cell_angle_alpha 116.36(3)
_cell_angle_beta 101.66(3)
_cell_angle_gamma 91.11(3)
_cell_formula_units_Z 1
_cell_length_a 10.144(2)
_cell_length_b 13.937(3)
_cell_length_c 15.240(3)
_cell_measurement_reflns_used 7699
_cell_measurement_temperature 298(2)
_cell_measurement_theta_max 27.48
_cell_measurement_theta_min 3.05
_cell_volume 1876.0(9)
_computing_cell_refinement 'RAXIS-RAPID Auto(Rigaku, 2004)'
_computing_data_collection 'RAXIS-RAPID Auto(Rigaku, 2004)'
_computing_data_reduction 'CrystalStructure(Rigaku/MSC, 2004)'
_computing_molecular_graphics 'SHELXL-97 (Sheldrick, 2001)'
_computing_publication_material 'SHELXL-97 (Sheldrick, 1997)'
_computing_structure_refinement 'SHELXL-97 (Sheldrick, 1997)'
_computing_structure_solution 'SHELXS-97 (Sheldrick, 1997)'
_diffrn_ambient_temperature 298(2)
_diffrn_measured_fraction_theta_full 0.990
_diffrn_measured_fraction_theta_max 0.990
_diffrn_measurement_device_type 'rigaku r-axis rapid IP area detector'
_diffrn_measurement_method '\w scans'
_diffrn_radiation_monochromator graphite
_diffrn_radiation_probe x-ray
_diffrn_radiation_type MoK\a
_diffrn_radiation_wavelength 0.71073
_diffrn_reflns_av_R_equivalents 0.1257
_diffrn_reflns_av_sigmaI/netI 0.2357
_diffrn_reflns_limit_h_max 13
_diffrn_reflns_limit_h_min -12
_diffrn_reflns_limit_k_max 15
_diffrn_reflns_limit_k_min -18
_diffrn_reflns_limit_l_max 19
_diffrn_reflns_limit_l_min -19
_diffrn_reflns_number 18601
_diffrn_reflns_theta_full 27.48
_diffrn_reflns_theta_max 27.48
_diffrn_reflns_theta_min 3.05
_diffrn_source 'rotating anode'
_exptl_absorpt_coefficient_mu 0.741
_exptl_absorpt_correction_T_max 0.9438
_exptl_absorpt_correction_T_min 0.9118
_exptl_absorpt_correction_type multi-scan
_exptl_crystal_colour Colorless
_exptl_crystal_density_diffrn 1.536
_exptl_crystal_density_method 'not measured'
_exptl_crystal_description Block
_exptl_crystal_F_000 886
_exptl_crystal_size_max 0.13
_exptl_crystal_size_mid 0.08
_exptl_crystal_size_min 0.08
_refine_diff_density_max 0.950
_refine_diff_density_min -0.747
_refine_diff_density_rms 0.115
_refine_ls_extinction_coef 0.0000(10)
_refine_ls_extinction_expression Fc^*^=kFc[1+0.001xFc^2^\l^3^/sin(2\q)]^-1/4^
_refine_ls_extinction_method SHELXL
_refine_ls_goodness_of_fit_ref 0.966
_refine_ls_hydrogen_treatment constr
_refine_ls_matrix_type full
_refine_ls_number_parameters 533
_refine_ls_number_reflns 8506
_refine_ls_number_restraints 0
_refine_ls_restrained_S_all 0.966
_refine_ls_R_factor_all 0.2010
_refine_ls_R_factor_gt 0.0942
_refine_ls_shift/su_max 1.382
_refine_ls_shift/su_mean 0.004
_refine_ls_structure_factor_coef Fsqd
_refine_ls_weighting_details 'calc w=1/[\s^2^(Fo^2^)+(0.1066P)^2^+0.0000P] where P=(Fo^2^+2Fc^2^)/3'
_refine_ls_weighting_scheme calc
_refine_ls_wR_factor_gt 0.2015
_refine_ls_wR_factor_ref 0.2507
_reflns_number_gt 3745
_reflns_number_total 8506
_reflns_threshold_expression >2sigma(I)
_cod_data_source_file cg800087q_si_005.cif
_cod_data_source_block shelxl
_cod_depositor_comments
;
The following automatic conversions were performed:

'_symmetry_cell_setting' value 'Triclinic' changed to 'triclinic'
according to /home/saulius/struct/CIF-dictionaries/cif_core.dic
dictionary named 'cif_core.dic' version 2.4.1 from
2010-06-29.

'_exptl_absorpt_correction_type' value 'Multi-scan'
changed to 'multi-scan' according to
/home/saulius/struct/CIF-dictionaries/cif_core.dic dictionary named
'cif_core.dic' version 2.4.1 from 2010-06-29.

Automatic conversion script
Id: cif_fix_values 1715 2011-07-08 13:25:40Z adriana 
;
_cod_original_cell_volume 1876.0(7)
_cod_original_sg_symbol_H-M P-1
_cod_database_code 4503583

loop_
_symmetry_equiv_pos_as_xyz
'x, y, z'
'-x, -y, -z'

loop_
_atom_site_label
_atom_site_type_symbol
_atom_site_fract_x
_atom_site_fract_y
_atom_site_fract_z
_atom_site_U_iso_or_equiv
_atom_site_adp_type
_atom_site_occupancy
_atom_site_symmetry_multiplicity
_atom_site_calc_flag
_atom_site_refinement_flags
C13 C 0.4381(7) 1.4704(6) 0.3551(7) 0.056(2) Uani 1 1 d .
H13 H 0.5095 1.5024 0.3435 0.067 Uiso 1 1 calc R
C17 C 0.1973(6) 0.1488(5) 0.0943(5) 0.0376(16) Uani 1 1 d .
H17 H 0.1084 0.1526 0.1016 0.045 Uiso 1 1 calc R
C20 C 0.2481(7) 1.4405(5) 0.3880(6) 0.049(2) Uani 1 1 d .
H20 H 0.1639 1.4502 0.4037 0.058 Uiso 1 1 calc R
C21 C 0.2907(6) 1.6196(5) 0.3932(5) 0.0368(16) Uani 1 1 d .
C27 C 0.2339(6) 0.3280(5) 0.0989(5) 0.0366(16) Uani 1 1 d .
C30 C 0.1313(6) 0.5625(5) -0.3335(5) 0.0388(16) Uani 1 1 d .
H30 H 0.0775 0.5557 -0.3936 0.047 Uiso 1 1 calc R
C37 C 0.2289(7) 0.7696(5) -0.0585(5) 0.0426(18) Uani 1 1 d .
C40 C 0.9908(6) 1.0668(5) 0.2206(5) 0.0332(14) Uani 1 1 d .
C44 C 0.1995(7) 0.3777(5) -0.4304(5) 0.0425(18) Uani 1 1 d .
C46 C 0.8497(5) 1.0661(5) 0.2390(5) 0.0304(14) Uani 1 1 d .
C47 C 0.4476(6) 1.0676(5) 0.2896(5) 0.0334(15) Uani 1 1 d .
C49 C 0.6864(6) 1.1547(5) 0.3348(5) 0.0338(15) Uani 1 1 d .
H49 H 0.6647 1.2146 0.3870 0.041 Uiso 1 1 calc R
C51 C 0.4285(7) 1.3717(6) 0.3510(6) 0.054(2) Uani 1 1 d .
H51 H 0.4933 1.3242 0.3365 0.065 Uiso 1 1 calc R
C52 C 0.2220(6) 0.6678(5) -0.1552(5) 0.0365(15) Uani 1 1 d .
C56 C 0.2047(6) 0.4799(5) -0.3326(5) 0.0364(16) Uani 1 1 d .
C57 C 0.2332(7) 1.8232(5) 0.4271(5) 0.0397(16) Uani 1 1 d .
C59 C 0.2941(6) 0.5854(5) -0.1556(5) 0.0434(17) Uani 1 1 d .
H59 H 0.3500 0.5932 -0.0957 0.052 Uiso 1 1 calc R
C62 C 0.1679(7) 1.6516(5) 0.4140(6) 0.0464(18) Uani 1 1 d .
H62 H 0.1042 1.6042 0.4159 0.056 Uiso 1 1 calc R
C65 C 0.8155(6) 1.1538(5) 0.3181(5) 0.0327(14) Uani 1 1 d .
H65 H 0.8808 1.2127 0.3604 0.039 Uiso 1 1 calc R
C68 C 0.5889(6) 1.0658(5) 0.2735(5) 0.0304(14) Uani 1 1 d .
C70 C 0.7538(6) 0.9783(5) 0.1793(5) 0.0403(16) Uani 1 1 d .
H70 H 0.7754 0.9185 0.1270 0.048 Uiso 1 1 calc R
C75 C 0.3895(6) 0.0945(5) 0.0796(5) 0.0410(17) Uani 1 1 d .
H75 H 0.4597 0.0518 0.0745 0.049 Uiso 1 1 calc R
C76 C 0.1950(7) 0.7062(6) 0.1274(6) 0.0490(19) Uani 1 1 d .
H76 H 0.2804 0.6996 0.1135 0.059 Uiso 1 1 calc R
C78 C 0.1405(7) 1.7539(5) 0.4318(6) 0.0490(19) Uani 1 1 d .
H78 H 0.0586 1.7763 0.4472 0.059 Uiso 1 1 calc R
C80 C 0.2853(7) 0.4909(5) -0.2432(5) 0.0438(17) Uani 1 1 d .
H80 H 0.3334 0.4352 -0.2420 0.053 Uiso 1 1 calc R
C81 C 0.6243(6) 0.9786(5) 0.1967(5) 0.0383(16) Uani 1 1 d .
H81 H 0.5602 0.9185 0.1556 0.046 Uiso 1 1 calc R
C83 C 0.0052(8) 0.6707(6) 0.1566(7) 0.066(3) Uani 1 1 d .
H83 H -0.0659 0.6367 0.1667 0.080 Uiso 1 1 calc R
C87 C 0.3970(6) 0.1917(5) 0.0798(5) 0.0404(16) Uani 1 1 d .
H87 H 0.4715 0.2273 0.0748 0.048 Uiso 1 1 calc R
C88 C 0.1590(7) 0.5274(5) 0.1214(6) 0.0448(18) Uani 1 1 d .
C93 C 0.3843(7) 1.6887(5) 0.3880(6) 0.0490(19) Uani 1 1 d .
H93 H 0.4665 1.6668 0.3730 0.059 Uiso 1 1 calc R
C94 C 0.3095(9) 0.3925(7) 0.0788(10) 0.102(4) Uani 1 1 d .
H94 H 0.3871 0.3695 0.0559 0.122 Uiso 1 1 calc R
C96 C 0.1389(7) 0.6551(5) -0.2443(5) 0.0419(17) Uani 1 1 d .
H96 H 0.0872 0.7094 -0.2444 0.050 Uiso 1 1 calc R
C97 C 0.2229(8) 1.9857(5) 0.4010(5) 0.050(2) Uani 1 1 d .
H97 H 0.2422 1.9539 0.3377 0.060 Uiso 1 1 calc R
C100 C 0.0827(8) 0.4627(6) 0.1422(7) 0.061(2) Uani 1 1 d .
H100 H 0.0047 0.4851 0.1647 0.074 Uiso 1 1 calc R
C101 C 0.1844(9) 2.1013(6) 0.5384(6) 0.067(2) Uani 1 1 d .
H101 H 0.1713 2.1666 0.5892 0.080 Uiso 1 1 calc R
C103 C 0.3542(8) 1.7916(6) 0.4054(6) 0.060(2) Uani 1 1 d .
H103 H 0.4166 1.8391 0.4022 0.072 Uiso 1 1 calc R
C104 C 0.0113(7) 0.7687(6) 0.1595(6) 0.058(2) Uani 1 1 d .
H104 H -0.0559 0.8142 0.1723 0.069 Uiso 1 1 calc R
C109 C 0.1209(8) 0.3624(6) 0.1298(7) 0.061(2) Uani 1 1 d .
H109 H 0.0667 0.3185 0.1433 0.073 Uiso 1 1 calc R
C110 C 0.2739(9) 0.4938(7) 0.0916(10) 0.104(4) Uani 1 1 d .
H110 H 0.3296 0.5382 0.0796 0.125 Uiso 1 1 calc R
C112 C 0.1843(9) 2.0090(6) 0.5443(7) 0.073(3) Uani 1 1 d .
H112 H 0.1705 1.9977 0.5976 0.088 Uiso 1 1 calc R
Mn1 Mn 0.19802(9) 0.92954(7) 0.11084(7) 0.0312(3) Uani 1 1 d .
Mn2 Mn 0.24141(9) 1.21518(7) 0.40013(7) 0.0313(3) Uani 1 1 d .
N1 N 0.2643(5) 0.0683(4) 0.0881(4) 0.0351(13) Uani 1 1 d .
N2 N 0.2728(5) 0.2270(4) 0.0888(4) 0.0366(13) Uani 1 1 d .
N3 N 0.1304(5) 0.7906(4) 0.1411(5) 0.0435(14) Uani 1 1 d .
N4 N 0.1224(5) 0.6307(4) 0.1361(5) 0.0461(15) Uani 1 1 d .
N5 N 0.3075(5) 1.3526(4) 0.3717(4) 0.0426(14) Uani 1 1 d .
N6 N 0.3245(5) 1.5143(4) 0.3792(4) 0.0366(13) Uani 1 1 d .
N7 N 0.2090(6) 1.9333(4) 0.4546(5) 0.0460(15) Uani 1 1 d .
N8 N 0.2058(6) 2.0882(4) 0.4492(5) 0.0472(15) Uani 1 1 d .
O1 O 0.5184(16) 0.6946(16) 0.1085(18) 0.172(9) Uani 0.50 1 d P
O2 O 0.1297(5) 0.8241(3) -0.0537(4) 0.0501(13) Uani 1 1 d .
O3 O 0.3302(5) 0.7958(4) 0.0114(4) 0.0521(13) Uani 1 1 d .
O4 O 0.0991(5) 0.3534(4) -0.5032(4) 0.0597(15) Uani 1 1 d .
O5 O 0.2969(5) 0.3261(4) -0.4356(4) 0.0563(14) Uani 1 1 d .
O6 O 0.4194(4) 1.1526(3) 0.3559(4) 0.0419(11) Uani 1 1 d .
O7 O 0.3650(4) 0.9822(3) 0.2359(3) 0.0382(11) Uani 1 1 d .
O8 O 1.0745(4) 1.1505(3) 0.2785(3) 0.0399(11) Uani 1 1 d .
O9 O 1.0155(4) 0.9843(3) 0.1502(4) 0.0433(12) Uani 1 1 d .

loop_
_atom_site_aniso_label
_atom_site_aniso_U_11
_atom_site_aniso_U_22
_atom_site_aniso_U_33
_atom_site_aniso_U_23
_atom_site_aniso_U_13
_atom_site_aniso_U_12
C13 0.047(4) 0.040(4) 0.103(7) 0.041(5) 0.042(4) 0.017(3)
C17 0.039(3) 0.032(4) 0.052(5) 0.025(3) 0.019(3) 0.008(3)
C20 0.042(4) 0.031(4) 0.083(6) 0.030(4) 0.027(4) 0.011(3)
C21 0.046(4) 0.021(3) 0.041(4) 0.009(3) 0.016(3) 0.008(3)
C27 0.043(4) 0.024(3) 0.047(4) 0.017(3) 0.016(3) 0.009(3)
C30 0.041(4) 0.034(4) 0.033(4) 0.006(3) 0.014(3) 0.007(3)
C37 0.045(4) 0.033(4) 0.039(4) 0.003(3) 0.020(3) -0.007(3)
C40 0.036(3) 0.030(3) 0.035(4) 0.014(3) 0.015(3) 0.013(3)
C44 0.041(4) 0.031(4) 0.044(5) 0.000(3) 0.028(3) 0.002(3)
C46 0.025(3) 0.035(3) 0.033(4) 0.015(3) 0.012(3) 0.011(3)
C47 0.030(3) 0.034(4) 0.032(4) 0.012(3) 0.005(3) 0.003(3)
C49 0.039(3) 0.026(3) 0.031(4) 0.004(3) 0.015(3) 0.009(3)
C51 0.054(4) 0.045(4) 0.084(6) 0.037(5) 0.040(4) 0.024(4)
C52 0.040(3) 0.031(3) 0.040(4) 0.012(3) 0.023(3) 0.007(3)
C56 0.037(3) 0.029(3) 0.036(4) 0.003(3) 0.020(3) 0.003(3)
C57 0.057(4) 0.024(3) 0.039(4) 0.011(3) 0.022(3) 0.014(3)
C59 0.045(4) 0.048(4) 0.028(4) 0.006(3) 0.017(3) 0.013(3)
C62 0.044(4) 0.032(4) 0.070(5) 0.024(4) 0.026(4) 0.010(3)
C65 0.038(3) 0.033(3) 0.028(4) 0.012(3) 0.013(3) 0.006(3)
C68 0.031(3) 0.027(3) 0.035(4) 0.013(3) 0.015(3) 0.013(3)
C70 0.041(4) 0.033(4) 0.038(4) 0.006(3) 0.015(3) 0.008(3)
C75 0.039(3) 0.043(4) 0.047(4) 0.022(4) 0.018(3) 0.016(3)
C76 0.049(4) 0.041(4) 0.067(5) 0.028(4) 0.027(4) 0.012(3)
C78 0.054(4) 0.034(4) 0.063(5) 0.023(4) 0.021(4) 0.015(3)
C80 0.051(4) 0.037(4) 0.046(5) 0.014(3) 0.026(3) 0.021(3)
C81 0.034(3) 0.028(3) 0.042(4) 0.006(3) 0.008(3) 0.001(3)
C83 0.058(5) 0.049(5) 0.120(8) 0.052(5) 0.048(5) 0.016(4)
C87 0.041(4) 0.039(4) 0.048(5) 0.020(4) 0.023(3) 0.013(3)
C88 0.044(4) 0.031(4) 0.063(5) 0.023(4) 0.018(4) 0.004(3)
C93 0.045(4) 0.035(4) 0.076(6) 0.026(4) 0.030(4) 0.013(3)
C94 0.077(6) 0.073(6) 0.229(14) 0.104(8) 0.103(7) 0.043(5)
C96 0.054(4) 0.036(4) 0.043(4) 0.017(3) 0.027(3) 0.018(3)
C97 0.092(6) 0.026(4) 0.029(4) 0.008(3) 0.018(4) 0.013(4)
C100 0.060(5) 0.042(4) 0.096(7) 0.031(5) 0.047(5) 0.021(4)
C101 0.125(7) 0.040(4) 0.053(5) 0.022(4) 0.054(5) 0.037(5)
C103 0.075(5) 0.044(4) 0.084(6) 0.036(5) 0.050(5) 0.014(4)
C104 0.049(4) 0.044(4) 0.090(7) 0.034(5) 0.028(4) 0.008(4)
C109 0.062(5) 0.032(4) 0.101(7) 0.031(5) 0.044(5) 0.011(4)
C110 0.081(6) 0.059(6) 0.233(14) 0.094(8) 0.099(8) 0.032(5)
C112 0.131(8) 0.050(5) 0.061(6) 0.029(5) 0.056(6) 0.044(5)
Mn1 0.0332(5) 0.0229(5) 0.0328(6) 0.0063(4) 0.0130(4) 0.0072(4)
Mn2 0.0344(5) 0.0217(5) 0.0349(6) 0.0074(4) 0.0146(4) 0.0079(4)
N1 0.043(3) 0.024(3) 0.042(3) 0.014(3) 0.021(3) 0.014(2)
N2 0.037(3) 0.034(3) 0.044(4) 0.020(3) 0.015(3) 0.008(2)
N3 0.044(3) 0.033(3) 0.056(4) 0.018(3) 0.022(3) 0.012(3)
N4 0.049(3) 0.030(3) 0.071(5) 0.029(3) 0.024(3) 0.010(3)
N5 0.039(3) 0.034(3) 0.057(4) 0.021(3) 0.017(3) 0.006(3)
N6 0.039(3) 0.028(3) 0.045(4) 0.014(3) 0.019(3) 0.009(2)
N7 0.075(4) 0.028(3) 0.047(4) 0.020(3) 0.033(3) 0.024(3)
N8 0.067(4) 0.033(3) 0.043(4) 0.015(3) 0.022(3) 0.008(3)
O1 0.103(12) 0.167(18) 0.32(3) 0.15(2) 0.093(15) 0.029(12)
O2 0.060(3) 0.027(2) 0.047(3) -0.003(2) 0.027(2) 0.009(2)
O3 0.050(3) 0.045(3) 0.039(3) -0.003(2) 0.018(2) -0.003(2)
O4 0.052(3) 0.061(4) 0.040(3) -0.004(3) 0.021(2) -0.005(3)
O5 0.064(3) 0.029(3) 0.060(4) -0.002(2) 0.032(3) 0.010(2)
O6 0.042(2) 0.031(2) 0.050(3) 0.011(2) 0.023(2) 0.014(2)
O7 0.037(2) 0.037(3) 0.035(3) 0.011(2) 0.010(2) 0.003(2)
O8 0.034(2) 0.039(3) 0.038(3) 0.009(2) 0.010(2) 0.005(2)
O9 0.045(3) 0.028(2) 0.050(3) 0.005(2) 0.026(2) 0.014(2)

loop_
_atom_type_symbol
_atom_type_description
_atom_type_scat_dispersion_real
_atom_type_scat_dispersion_imag
_atom_type_scat_source
C C 0.0033 0.0016 'International Tables Vol C Tables 4.2.6.8 and 6.1.1.4'
H H 0.0000 0.0000 'International Tables Vol C Tables 4.2.6.8 and 6.1.1.4'
O O 0.0106 0.0060 'International Tables Vol C Tables 4.2.6.8 and 6.1.1.4'
N N 0.0061 0.0033 'International Tables Vol C Tables 4.2.6.8 and 6.1.1.4'
Mn Mn 0.3368 0.7283 'International Tables Vol C Tables 4.2.6.8 and 6.1.1.4'

loop_
_geom_angle_atom_site_label_1
_geom_angle_atom_site_label_2
_geom_angle_atom_site_label_3
_geom_angle
_geom_angle_site_symmetry_1
_geom_angle_site_symmetry_3
C51 C13 N6 107.5(6) . .
C51 C13 H13 126.3 . .
N6 C13 H13 126.3 . .
N1 C17 N2 111.9(6) . .
N1 C17 H17 124.0 . .
N2 C17 H17 124.0 . .
N5 C20 N6 111.7(6) . .
N5 C20 H20 124.1 . .
N6 C20 H20 124.1 . .
C93 C21 C62 120.4(6) . .
C93 C21 N6 119.0(6) . .
C62 C21 N6 120.6(6) . .
C94 C27 C109 118.0(7) . .
C94 C27 N2 121.1(7) . .
C109 C27 N2 121.0(6) . .
C96 C30 C56 119.5(6) . .
C96 C30 H30 120.3 . .
C56 C30 H30 120.3 . .
O3 C37 O2 123.2(6) . .
O3 C37 C52 118.8(6) . .
O2 C37 C52 117.9(6) . .
O9 C40 O8 125.4(6) . .
O9 C40 C46 117.3(5) . .
O8 C40 C46 117.3(6) . .
O5 C44 O4 123.1(6) . .
O5 C44 C56 118.2(6) . .
O4 C44 C56 118.5(6) . .
C70 C46 C65 118.8(6) . .
C70 C46 C40 120.5(6) . .
C65 C46 C40 120.7(5) . .
O6 C47 O7 124.3(6) . .
O6 C47 C68 118.1(5) . .
O7 C47 C68 117.5(6) . .
C65 C49 C68 119.9(6) . .
C65 C49 H49 120.1 . .
C68 C49 H49 120.1 . .
C13 C51 N5 109.1(6) . .
C13 C51 H51 125.5 . .
N5 C51 H51 125.5 . .
C59 C52 C96 118.9(6) . .
C59 C52 C37 121.0(6) . .
C96 C52 C37 120.1(6) . .
C80 C56 C30 119.9(6) . .
C80 C56 C44 119.7(6) . .
C30 C56 C44 120.4(6) . .
C103 C57 C78 120.4(6) . .
C103 C57 N7 119.5(6) . .
C78 C57 N7 119.9(6) . .
C52 C59 C80 121.2(7) . .
C52 C59 H59 119.4 . .
C80 C59 H59 119.4 . .
C78 C62 C21 119.6(6) . .
C78 C62 H62 120.2 . .
C21 C62 H62 120.2 . .
C49 C65 C46 121.2(6) . .
C49 C65 H65 119.4 . .
C46 C65 H65 119.4 . .
C81 C68 C49 118.5(6) . .
C81 C68 C47 121.4(5) . .
C49 C68 C47 120.0(6) . .
C46 C70 C81 120.1(6) . .
C46 C70 H70 120.0 . .
C81 C70 H70 120.0 . .
C87 C75 N1 110.1(6) . .
C87 C75 H75 124.9 . .
N1 C75 H75 124.9 . .
N3 C76 N4 111.5(6) . .
N3 C76 H76 124.2 . .
N4 C76 H76 124.2 . .
C62 C78 C57 120.3(7) . .
C62 C78 H78 119.9 . .
C57 C78 H78 119.9 . .
C56 C80 C59 119.5(6) . .
C56 C80 H80 120.2 . .
C59 C80 H80 120.2 . .
C68 C81 C70 121.5(6) . .
C68 C81 H81 119.2 . .
C70 C81 H81 119.2 . .
C104 C83 N4 107.1(6) . .
C104 C83 H83 126.4 . .
N4 C83 H83 126.4 . .
C75 C87 N2 106.2(5) . .
C75 C87 H87 126.9 . .
N2 C87 H87 126.9 . .
C110 C88 C100 118.4(7) . .
C110 C88 N4 121.1(6) . .
C100 C88 N4 120.4(7) . .
C21 C93 C103 119.1(7) . .
C21 C93 H93 120.5 . .
C103 C93 H93 120.5 . .
C27 C94 C110 121.3(8) . .
C27 C94 H94 119.3 . .
C110 C94 H94 119.3 . .
C52 C96 C30 120.9(6) . .
C52 C96 H96 119.6 . .
C30 C96 H96 119.6 . .
N8 C97 N7 111.5(7) . .
N8 C97 H97 124.2 . .
N7 C97 H97 124.2 . .
C88 C100 C109 120.2(7) . .
C88 C100 H100 119.9 . .
C109 C100 H100 119.9 . .
C112 C101 N8 111.4(7) . .
C112 C101 H101 124.3 . .
N8 C101 H101 124.3 . .
C57 C103 C93 120.2(6) . .
C57 C103 H103 119.9 . .
C93 C103 H103 119.9 . .
C83 C104 N3 109.3(7) . .
C83 C104 H104 125.3 . .
N3 C104 H104 125.3 . .
C27 C109 C100 121.7(7) . .
C27 C109 H109 119.2 . .
C100 C109 H109 119.2 . .
C88 C110 C94 120.4(7) . .
C88 C110 H110 119.8 . .
C94 C110 H110 119.8 . .
C101 C112 N7 105.7(7) . .
C101 C112 H112 127.1 . .
N7 C112 H112 127.1 . .
O7 Mn1 O9 113.32(18) . 1_455
O7 Mn1 O2 144.15(19) . .
O9 Mn1 O2 102.30(18) 1_455 .
O7 Mn1 N1 88.04(18) . 1_565
O9 Mn1 N1 96.43(18) 1_455 1_565
O2 Mn1 N1 92.01(19) . 1_565
O7 Mn1 N3 90.43(19) . .
O9 Mn1 N3 82.62(19) 1_455 .
O2 Mn1 N3 90.22(19) . .
N1 Mn1 N3 177.7(2) 1_565 .
O7 Mn1 O3 88.56(17) . .
O9 Mn1 O3 153.38(16) 1_455 .
O2 Mn1 O3 56.06(17) . .
N1 Mn1 O3 99.41(18) 1_565 .
N3 Mn1 O3 82.24(19) . .
O8 Mn2 O6 110.75(18) 1_455 .
O8 Mn2 O5 141.07(18) 1_455 1_566
O6 Mn2 O5 108.15(19) . 1_566
O8 Mn2 N8 93.4(2) 1_455 1_545
O6 Mn2 N8 91.5(2) . 1_545
O5 Mn2 N8 84.1(2) 1_566 1_545
O8 Mn2 N5 95.87(19) 1_455 .
O6 Mn2 N5 84.81(19) . .
O5 Mn2 N5 89.0(2) 1_566 .
N8 Mn2 N5 170.7(2) 1_545 .
C17 N1 C75 105.8(5) . .
C17 N1 Mn1 126.5(4) . 1_545
C75 N1 Mn1 127.0(4) . 1_545
C17 N2 C87 105.9(5) . .
C17 N2 C27 126.6(6) . .
C87 N2 C27 127.3(5) . .
C76 N3 C104 105.8(6) . .
C76 N3 Mn1 124.5(5) . .
C104 N3 Mn1 128.9(5) . .
C76 N4 C83 106.2(6) . .
C76 N4 C88 126.4(6) . .
C83 N4 C88 127.4(5) . .
C20 N5 C51 105.2(5) . .
C20 N5 Mn2 126.6(5) . .
C51 N5 Mn2 127.4(5) . .
C20 N6 C13 106.6(5) . .
C20 N6 C21 126.2(6) . .
C13 N6 C21 127.3(5) . .
C97 N7 C112 106.3(6) . .
C97 N7 C57 125.1(6) . .
C112 N7 C57 128.1(6) . .
C97 N8 C101 105.0(6) . .
C97 N8 Mn2 125.6(5) . 1_565
C101 N8 Mn2 128.7(5) . 1_565
C37 O2 Mn1 94.6(4) . .
C37 O3 Mn1 85.0(4) . .
C44 O5 Mn2 98.7(5) . 1_544
C47 O6 Mn2 136.7(4) . .
C47 O7 Mn1 136.0(4) . .
C40 O8 Mn2 144.5(4) . 1_655
C40 O9 Mn1 132.8(4) . 1_655

loop_
_geom_bond_atom_site_label_1
_geom_bond_atom_site_label_2
_geom_bond_distance
_geom_bond_site_symmetry_2
C13 C51 1.350(9) .
C13 N6 1.354(8) .
C13 H13 0.9300 .
C17 N1 1.301(8) .
C17 N2 1.362(7) .
C17 H17 0.9300 .
C20 N5 1.320(8) .
C20 N6 1.346(8) .
C20 H20 0.9300 .
C21 C93 1.378(8) .
C21 C62 1.381(9) .
C21 N6 1.446(8) .
C27 C94 1.343(9) .
C27 C109 1.343(9) .
C27 N2 1.419(8) .
C30 C96 1.384(9) .
C30 C56 1.387(9) .
C30 H30 0.9300 .
C37 O3 1.234(8) .
C37 O2 1.267(8) .
C37 C52 1.512(9) .
C40 O9 1.249(7) .
C40 O8 1.267(7) .
C40 C46 1.514(8) .
C44 O5 1.228(8) .
C44 O4 1.256(8) .
C44 C56 1.527(9) .
C46 C70 1.371(8) .
C46 C65 1.394(9) .
C47 O6 1.254(8) .
C47 O7 1.268(7) .
C47 C68 1.500(8) .
C49 C65 1.384(8) .
C49 C68 1.392(8) .
C49 H49 0.9300 .
C51 N5 1.377(8) .
C51 H51 0.9300 .
C52 C59 1.373(9) .
C52 C96 1.380(9) .
C56 C80 1.381(9) .
C57 C103 1.366(10) .
C57 C78 1.370(9) .
C57 N7 1.439(8) .
C59 C80 1.382(9) .
C59 H59 0.9300 .
C62 C78 1.373(9) .
C62 H62 0.9300 .
C65 H65 0.9300 .
C68 C81 1.378(9) .
C70 C81 1.392(8) .
C70 H70 0.9300 .
C75 C87 1.354(9) .
C75 N1 1.361(7) .
C75 H75 0.9300 .
C76 N3 1.313(8) .
C76 N4 1.342(8) .
C76 H76 0.9300 .
C78 H78 0.9300 .
C80 H80 0.9300 .
C81 H81 0.9300 .
C83 C104 1.347(9) .
C83 N4 1.356(9) .
C83 H83 0.9300 .
C87 N2 1.373(8) .
C87 H87 0.9300 .
C88 C110 1.353(10) .
C88 C100 1.356(9) .
C88 N4 1.424(8) .
C93 C103 1.390(9) .
C93 H93 0.9300 .
C94 C110 1.403(11) .
C94 H94 0.9300 .
C96 H96 0.9300 .
C97 N8 1.319(8) .
C97 N7 1.340(8) .
C97 H97 0.9300 .
C100 C109 1.399(10) .
C100 H100 0.9300 .
C101 C112 1.328(10) .
C101 N8 1.353(9) .
C101 H101 0.9300 .
C103 H103 0.9300 .
C104 N3 1.353(8) .
C104 H104 0.9300 .
C109 H109 0.9300 .
C110 H110 0.9300 .
C112 N7 1.383(10) .
C112 H112 0.9300 .
Mn1 O7 2.109(4) .
Mn1 O9 2.114(4) 1_455
Mn1 O2 2.217(5) .
Mn1 N1 2.226(5) 1_565
Mn1 N3 2.302(5) .
Mn1 O3 2.446(5) .
Mn2 O8 2.074(4) 1_455
Mn2 O6 2.123(4) .
Mn2 O5 2.222(5) 1_566
Mn2 N8 2.253(6) 1_545
Mn2 N5 2.260(5) .
N1 Mn1 2.226(5) 1_545
N8 Mn2 2.253(6) 1_565
O5 Mn2 2.222(5) 1_544
O8 Mn2 2.074(4) 1_655
O9 Mn1 2.114(4) 1_655

loop_
_geom_torsion_atom_site_label_1
_geom_torsion_atom_site_label_2
_geom_torsion_atom_site_label_3
_geom_torsion_atom_site_label_4
_geom_torsion
_geom_torsion_site_symmetry_1
_geom_torsion_site_symmetry_4
O9 C40 C46 C70 -0.8(9) . .
O8 C40 C46 C70 180.0(6) . .
O9 C40 C46 C65 178.0(6) . .
O8 C40 C46 C65 -1.2(9) . .
N6 C13 C51 N5 0.6(10) . .
O3 C37 C52 C59 25.0(9) . .
O2 C37 C52 C59 -155.2(6) . .
O3 C37 C52 C96 -157.2(6) . .
O2 C37 C52 C96 22.6(9) . .
C96 C30 C56 C80 -0.6(9) . .
C96 C30 C56 C44 -179.1(6) . .
O5 C44 C56 C80 -24.8(10) . .
O4 C44 C56 C80 158.5(6) . .
O5 C44 C56 C30 153.7(6) . .
O4 C44 C56 C30 -22.9(9) . .
C96 C52 C59 C80 0.4(10) . .
C37 C52 C59 C80 178.2(6) . .
C93 C21 C62 C78 -1.5(12) . .
N6 C21 C62 C78 176.9(7) . .
C68 C49 C65 C46 1.6(9) . .
C70 C46 C65 C49 -2.1(10) . .
C40 C46 C65 C49 179.1(5) . .
C65 C49 C68 C81 -0.3(9) . .
C65 C49 C68 C47 -178.3(6) . .
O6 C47 C68 C81 -174.6(6) . .
O7 C47 C68 C81 6.3(9) . .
O6 C47 C68 C49 3.4(9) . .
O7 C47 C68 C49 -175.7(6) . .
C65 C46 C70 C81 1.3(10) . .
C40 C46 C70 C81 -179.9(6) . .
C21 C62 C78 C57 1.3(12) . .
C103 C57 C78 C62 -0.5(12) . .
N7 C57 C78 C62 -174.5(7) . .
C30 C56 C80 C59 -1.2(10) . .
C44 C56 C80 C59 177.3(6) . .
C52 C59 C80 C56 1.3(10) . .
C49 C68 C81 C70 -0.5(10) . .
C47 C68 C81 C70 177.5(6) . .
C46 C70 C81 C68 0.0(10) . .
N1 C75 C87 N2 0.1(8) . .
C62 C21 C93 C103 0.9(12) . .
N6 C21 C93 C103 -177.4(7) . .
C109 C27 C94 C110 1.4(17) . .
N2 C27 C94 C110 -178.0(10) . .
C59 C52 C96 C30 -2.2(10) . .
C37 C52 C96 C30 180.0(6) . .
C56 C30 C96 C52 2.3(10) . .
C110 C88 C100 C109 -1.9(14) . .
N4 C88 C100 C109 -178.5(8) . .
C78 C57 C103 C93 0.0(12) . .
N7 C57 C103 C93 173.9(7) . .
C21 C93 C103 C57 -0.2(13) . .
N4 C83 C104 N3 0.1(10) . .
C94 C27 C109 C100 -0.7(14) . .
N2 C27 C109 C100 178.6(7) . .
C88 C100 C109 C27 1.0(14) . .
C100 C88 C110 C94 2.5(17) . .
N4 C88 C110 C94 179.1(10) . .
C27 C94 C110 C88 -2.4(19) . .
N8 C101 C112 N7 0.9(11) . .
N2 C17 N1 C75 0.9(8) . .
N2 C17 N1 Mn1 172.3(4) . 1_545
C87 C75 N1 C17 -0.6(8) . .
C87 C75 N1 Mn1 -171.9(5) . 1_545
N1 C17 N2 C87 -0.9(8) . .
N1 C17 N2 C27 -176.1(6) . .
C75 C87 N2 C17 0.4(8) . .
C75 C87 N2 C27 175.6(6) . .
C94 C27 N2 C17 -171.0(8) . .
C109 C27 N2 C17 9.6(11) . .
C94 C27 N2 C87 14.7(12) . .
C109 C27 N2 C87 -164.6(7) . .
N4 C76 N3 C104 0.1(9) . .
N4 C76 N3 Mn1 -170.5(5) . .
C83 C104 N3 C76 -0.1(9) . .
C83 C104 N3 Mn1 170.0(6) . .
O7 Mn1 N3 C76 -70.2(6) . .
O9 Mn1 N3 C76 176.3(6) 1_455 .
O2 Mn1 N3 C76 74.0(6) . .
N1 Mn1 N3 C76 -118(5) 1_565 .
O3 Mn1 N3 C76 18.3(6) . .
O7 Mn1 N3 C104 121.4(7) . .
O9 Mn1 N3 C104 8.0(6) 1_455 .
O2 Mn1 N3 C104 -94.4(7) . .
N1 Mn1 N3 C104 73(5) 1_565 .
O3 Mn1 N3 C104 -150.1(7) . .
N3 C76 N4 C83 -0.1(9) . .
N3 C76 N4 C88 177.0(7) . .
C104 C83 N4 C76 0.0(10) . .
C104 C83 N4 C88 -177.0(7) . .
C110 C88 N4 C76 -3.0(13) . .
C100 C88 N4 C76 173.5(8) . .
C110 C88 N4 C83 173.4(10) . .
C100 C88 N4 C83 -10.0(13) . .
N6 C20 N5 C51 -0.2(9) . .
N6 C20 N5 Mn2 169.8(4) . .
C13 C51 N5 C20 -0.2(9) . .
C13 C51 N5 Mn2 -170.1(6) . .
O8 Mn2 N5 C20 73.6(6) 1_455 .
O6 Mn2 N5 C20 -176.0(6) . .
O5 Mn2 N5 C20 -67.7(6) 1_566 .
N8 Mn2 N5 C20 -109.3(14) 1_545 .
O8 Mn2 N5 C51 -118.6(6) 1_455 .
O6 Mn2 N5 C51 -8.3(6) . .
O5 Mn2 N5 C51 100.1(6) 1_566 .
N8 Mn2 N5 C51 58.4(17) 1_545 .
N5 C20 N6 C13 0.5(9) . .
N5 C20 N6 C21 -179.4(6) . .
C51 C13 N6 C20 -0.7(9) . .
C51 C13 N6 C21 179.2(7) . .
C93 C21 N6 C20 175.7(7) . .
C62 C21 N6 C20 -2.6(11) . .
C93 C21 N6 C13 -4.2(11) . .
C62 C21 N6 C13 177.5(7) . .
N8 C97 N7 C112 -1.4(10) . .
N8 C97 N7 C57 -174.3(6) . .
C101 C112 N7 C97 0.3(10) . .
C101 C112 N7 C57 172.8(7) . .
C103 C57 N7 C97 53.1(11) . .
C78 C57 N7 C97 -133.0(8) . .
C103 C57 N7 C112 -118.2(9) . .
C78 C57 N7 C112 55.8(11) . .
N7 C97 N8 C101 1.9(9) . .
N7 C97 N8 Mn2 172.7(4) . 1_565
C112 C101 N8 C97 -1.7(10) . .
C112 C101 N8 Mn2 -172.1(6) . 1_565
O3 C37 O2 Mn1 -11.3(7) . .
C52 C37 O2 Mn1 168.9(5) . .
O7 Mn1 O2 C37 16.3(5) . .
O9 Mn1 O2 C37 -157.3(4) 1_455 .
N1 Mn1 O2 C37 105.7(4) 1_565 .
N3 Mn1 O2 C37 -74.8(4) . .
O3 Mn1 O2 C37 5.7(4) . .
O2 C37 O3 Mn1 10.2(7) . .
C52 C37 O3 Mn1 -170.0(6) . .
O7 Mn1 O3 C37 -179.7(4) . .
O9 Mn1 O3 C37 33.8(6) 1_455 .
O2 Mn1 O3 C37 -5.9(4) . .
N1 Mn1 O3 C37 -91.9(4) 1_565 .
N3 Mn1 O3 C37 89.7(4) . .
O4 C44 O5 Mn2 7.5(8) . 1_544
C56 C44 O5 Mn2 -169.0(5) . 1_544
O7 C47 O6 Mn2 -12.1(11) . .
C68 C47 O6 Mn2 168.8(4) . .
O8 Mn2 O6 C47 -27.8(7) 1_455 .
O5 Mn2 O6 C47 150.7(6) 1_566 .
N8 Mn2 O6 C47 66.4(7) 1_545 .
N5 Mn2 O6 C47 -122.1(7) . .
O6 C47 O7 Mn1 76.0(9) . .
C68 C47 O7 Mn1 -104.9(6) . .
O9 Mn1 O7 C47 -81.5(6) 1_455 .
O2 Mn1 O7 C47 105.4(6) . .
N1 Mn1 O7 C47 14.7(6) 1_565 .
N3 Mn1 O7 C47 -163.6(6) . .
O3 Mn1 O7 C47 114.1(6) . .
O9 C40 O8 Mn2 -75.7(10) . 1_655
C46 C40 O8 Mn2 103.5(7) . 1_655
O8 C40 O9 Mn1 13.5(10) . 1_655
C46 C40 O9 Mn1 -165.6(4) . 1_655
